data_4078259
loop_
_publ_author_name
'Oliva-Madrid, Mar\'ia-Jos\'e'
'Garc\?\'ia-L\'opez, Jos\'e-Antonio'
'Saura-Llamas, Isabel'
'Bautista, Delia'
'Vicente, Jos\'e'

_publ_section_title
;
 Ortho Palladation of the Phenethylamines of Biological
 Relevancel-Tyrosine Methyl Ester and Homoveratrylamine. Reactivity of the
 Palladacycles toward CO and Isocyanides. Synthesis of the Natural
 Alkaloid Corydaldine
;
_journal_issue 9
_journal_name_full Organometallics
_journal_page_first 3647
_journal_paper_doi 10.1021/om300141b
_journal_volume 31
_journal_year 2012
_chemical_formula_sum 'C20 H30 Br2 N2 O4 Pd'
_chemical_formula_weight 628.68
_chemical_name_systematic
; 
 ? 
;
_space_group_IT_number 2
_symmetry_cell_setting triclinic
_symmetry_space_group_name_Hall '-P 1'
_symmetry_space_group_name_H-M 'P -1'
_atom_sites_solution_hydrogens geom
_atom_sites_solution_primary direct
_atom_sites_solution_secondary difmap
_audit_creation_method SHELXL-97
_cell_angle_alpha 93.040(2)
_cell_angle_beta 100.487(2)
_cell_angle_gamma 93.215(2)
_cell_formula_units_Z 2
_cell_length_a 8.3340(8)
_cell_length_b 8.4418(8)
_cell_length_c 17.1024(17)
_cell_measurement_reflns_used 6644
_cell_measurement_temperature 100(2)
_cell_measurement_theta_max 28.65
_cell_measurement_theta_min 2.42
_cell_volume 1178.8(2)
_computing_cell_refinement 'Bruker SAINT'
_computing_data_collection 'Bruker SMART'
_computing_data_reduction 'Bruker SAINT'
_computing_molecular_graphics 'Bruker SHELXTL'
_computing_publication_material 'Bruker SHELXTL'
_computing_structure_refinement 'SHELXL-97 (Sheldrick, 1997)'
_computing_structure_solution 'SHELXS-97 (Sheldrick, 1990)'
_diffrn_ambient_temperature 100(2)
_diffrn_detector_area_resol_mean 8.26
_diffrn_measured_fraction_theta_full 0.993
_diffrn_measured_fraction_theta_max 0.914
_diffrn_measurement_device_type 'Bruker SMART APEX CCD'
_diffrn_measurement_method \w-scan
_diffrn_radiation_monochromator graphite
_diffrn_radiation_source 'fine-focus sealed tube'
_diffrn_radiation_type MoK\a
_diffrn_radiation_wavelength 0.71073
_diffrn_reflns_av_R_equivalents 0.0246
_diffrn_reflns_av_sigmaI/netI 0.0316
_diffrn_reflns_limit_h_max 10
_diffrn_reflns_limit_h_min -10
_diffrn_reflns_limit_k_max 11
_diffrn_reflns_limit_k_min -11
_diffrn_reflns_limit_l_max 22
_diffrn_reflns_limit_l_min -22
_diffrn_reflns_number 14520
_diffrn_reflns_theta_full 27.00
_diffrn_reflns_theta_max 28.66
_diffrn_reflns_theta_min 2.42
_exptl_absorpt_coefficient_mu 4.204
_exptl_absorpt_correction_T_max 0.8499
_exptl_absorpt_correction_T_min 0.6582
_exptl_absorpt_correction_type multi-scan
_exptl_absorpt_process_details SADABS
_exptl_crystal_colour pale-yellow
_exptl_crystal_density_diffrn 1.771
_exptl_crystal_density_method 'not measured'
_exptl_crystal_description lath
_exptl_crystal_F_000 624
_exptl_crystal_size_max 0.13
_exptl_crystal_size_mid 0.10
_exptl_crystal_size_min 0.04
_refine_diff_density_max 0.970
_refine_diff_density_min -0.519
_refine_diff_density_rms 0.105
_refine_ls_extinction_method none
_refine_ls_goodness_of_fit_ref 1.120
_refine_ls_hydrogen_treatment 'NH2 free with SADI, rigid methyls, others riding'
_refine_ls_matrix_type full
_refine_ls_number_parameters 285
_refine_ls_number_reflns 5550
_refine_ls_number_restraints 6
_refine_ls_restrained_S_all 1.119
_refine_ls_R_factor_all 0.0361
_refine_ls_R_factor_gt 0.0328
_refine_ls_shift/su_max 0.002
_refine_ls_shift/su_mean 0.000
_refine_ls_structure_factor_coef Fsqd
_refine_ls_weighting_details 'calc w=1/[\s^2^(Fo^2^)+(0.0276P)^2^+1.1422P] where P=(Fo^2^+2Fc^2^)/3'
_refine_ls_weighting_scheme calc
_refine_ls_wR_factor_gt 0.0690
_refine_ls_wR_factor_ref 0.0704
_reflns_number_gt 5159
_reflns_number_total 5550
_reflns_threshold_expression >2sigma(I)
_cod_data_source_file om300141b_si_002.cif
_cod_data_source_block joc431s
_cod_database_code 4078259

loop_
_symmetry_equiv_pos_as_xyz
'x, y, z'
'-x, -y, -z'

loop_
_atom_site_label
_atom_site_type_symbol
_atom_site_fract_x
_atom_site_fract_y
_atom_site_fract_z
_atom_site_U_iso_or_equiv
_atom_site_adp_type
_atom_site_occupancy
_atom_site_symmetry_multiplicity
_atom_site_calc_flag
_atom_site_refinement_flags
Pd1 Pd 1.0000 1.0000 0.0000 0.01390(7) Uani 1 2 d S
Br1 Br 1.23354(4) 0.95240(4) 0.100832(16) 0.02120(8) Uani 1 1 d .
N1 N 0.8608(3) 1.0119(3) 0.08565(14) 0.0171(5) Uani 1 1 d D
H01A H 0.923(3) 1.038(4) 0.1292(14) 0.017(8) Uiso 1 1 d D
H01B H 0.797(4) 1.085(3) 0.076(2) 0.023(9) Uiso 1 1 d D
C1 C 0.7636(4) 0.8631(4) 0.09318(17) 0.0217(6) Uani 1 1 d .
H1A H 0.8360 0.7737 0.0975 0.026 Uiso 1 1 calc R
H1B H 0.6786 0.8408 0.0447 0.026 Uiso 1 1 calc R
C2 C 0.6816(4) 0.8746(4) 0.16655(17) 0.0239(7) Uani 1 1 d .
H2A H 0.6034 0.9591 0.1603 0.029 Uiso 1 1 calc R
H2B H 0.6190 0.7728 0.1699 0.029 Uiso 1 1 calc R
C3 C 0.8041(3) 0.9107(3) 0.24274(17) 0.0187(6) Uani 1 1 d .
C4 C 0.8393(3) 1.0678(3) 0.27457(16) 0.0171(6) Uani 1 1 d .
H4 H 0.7820 1.1506 0.2489 0.021 Uiso 1 1 calc R
C5 C 0.9557(3) 1.1045(3) 0.34254(16) 0.0171(6) Uani 1 1 d .
C6 C 1.0401(3) 0.9815(3) 0.38112(17) 0.0188(6) Uani 1 1 d .
C7 C 1.0058(4) 0.8268(4) 0.34957(18) 0.0221(6) Uani 1 1 d .
H7 H 1.0625 0.7434 0.3750 0.026 Uiso 1 1 calc R
C8 C 0.8883(4) 0.7920(4) 0.28052(18) 0.0231(6) Uani 1 1 d .
H8 H 0.8662 0.6850 0.2593 0.028 Uiso 1 1 calc R
C9 C 1.2329(4) 0.9058(4) 0.49073(19) 0.0336(8) Uani 1 1 d .
H9A H 1.1515 0.8279 0.5035 0.050 Uiso 1 1 calc R
H9B H 1.3017 0.9523 0.5402 0.050 Uiso 1 1 calc R
H9C H 1.3014 0.8532 0.4577 0.050 Uiso 1 1 calc R
O2 O 0.9981(3) 1.2532(2) 0.37785(12) 0.0231(5) Uani 1 1 d .
C10 C 0.9172(4) 1.3808(4) 0.33966(19) 0.0258(7) Uani 1 1 d .
H10A H 0.9463 1.3897 0.2870 0.039 Uiso 1 1 calc R
H10B H 0.9512 1.4804 0.3721 0.039 Uiso 1 1 calc R
H10C H 0.7986 1.3600 0.3337 0.039 Uiso 1 1 calc R
O1 O 1.1514(3) 1.0289(3) 0.44808(12) 0.0252(5) Uani 1 1 d .
Pd2 Pd 0.5000 0.5000 0.0000 0.01330(7) Uani 1 2 d S
Br2 Br 0.67909(4) 0.37723(4) 0.104469(17) 0.02287(8) Uani 1 1 d .
N2 N 0.3588(3) 0.5598(3) 0.08058(15) 0.0170(5) Uani 1 1 d D
H02A H 0.419(3) 0.564(4) 0.1255(14) 0.017(8) Uiso 1 1 d D
H02B H 0.321(4) 0.648(3) 0.0727(19) 0.019(8) Uiso 1 1 d D
C21 C 0.2188(4) 0.4452(4) 0.08389(17) 0.0196(6) Uani 1 1 d .
H21A H 0.2572 0.3364 0.0871 0.024 Uiso 1 1 calc R
H21B H 0.1361 0.4471 0.0345 0.024 Uiso 1 1 calc R
C22 C 0.1403(4) 0.4863(4) 0.15634(17) 0.0227(6) Uani 1 1 d .
H22A H 0.0947 0.5918 0.1510 0.027 Uiso 1 1 calc R
H22B H 0.0490 0.4069 0.1578 0.027 Uiso 1 1 calc R
C23 C 0.2627(3) 0.4887(4) 0.23319(17) 0.0188(6) Uani 1 1 d .
C24 C 0.3174(3) 0.3451(3) 0.26234(17) 0.0176(6) Uani 1 1 d .
H24 H 0.2716 0.2474 0.2351 0.021 Uiso 1 1 calc R
C25 C 0.4362(3) 0.3432(3) 0.32960(16) 0.0165(6) Uani 1 1 d .
C26 C 0.5045(4) 0.4879(3) 0.37119(17) 0.0186(6) Uani 1 1 d .
C27 C 0.4513(4) 0.6291(3) 0.34226(18) 0.0239(7) Uani 1 1 d .
H27 H 0.4968 0.7273 0.3691 0.029 Uiso 1 1 calc R
C28 C 0.3313(4) 0.6287(4) 0.27391(18) 0.0236(6) Uani 1 1 d .
H28 H 0.2960 0.7270 0.2549 0.028 Uiso 1 1 calc R
C29 C 0.4354(4) 0.0628(3) 0.31905(19) 0.0255(7) Uani 1 1 d .
H29A H 0.3182 0.0471 0.3194 0.038 Uiso 1 1 calc R
H29B H 0.4925 -0.0245 0.3448 0.038 Uiso 1 1 calc R
H29C H 0.4525 0.0646 0.2639 0.038 Uiso 1 1 calc R
O3 O 0.4981(3) 0.2101(2) 0.36133(12) 0.0214(4) Uani 1 1 d .
C30 C 0.6967(4) 0.6196(4) 0.47832(19) 0.0291(7) Uani 1 1 d .
H30A H 0.7522 0.6799 0.4424 0.044 Uiso 1 1 calc R
H30B H 0.7766 0.5954 0.5249 0.044 Uiso 1 1 calc R
H30C H 0.6129 0.6829 0.4956 0.044 Uiso 1 1 calc R
O4 O 0.6208(3) 0.4737(2) 0.43715(12) 0.0222(4) Uani 1 1 d .

loop_
_atom_site_aniso_label
_atom_site_aniso_U_11
_atom_site_aniso_U_22
_atom_site_aniso_U_33
_atom_site_aniso_U_23
_atom_site_aniso_U_13
_atom_site_aniso_U_12
Pd1 0.01620(15) 0.01359(14) 0.01061(14) -0.00020(10) -0.00143(11) 0.00348(11)
Br1 0.02144(15) 0.02394(15) 0.01552(14) -0.00053(11) -0.00511(11) 0.00786(12)
N1 0.0201(13) 0.0152(12) 0.0145(12) 0.0003(9) -0.0012(10) 0.0036(10)
C1 0.0229(15) 0.0227(15) 0.0166(14) -0.0055(11) -0.0010(12) -0.0019(12)
C2 0.0183(15) 0.0321(17) 0.0181(14) -0.0046(12) -0.0004(12) -0.0069(13)
C3 0.0173(14) 0.0226(14) 0.0161(13) -0.0016(11) 0.0052(11) -0.0034(11)
C4 0.0163(13) 0.0214(14) 0.0142(13) 0.0039(11) 0.0028(11) 0.0030(11)
C5 0.0191(14) 0.0186(14) 0.0142(13) -0.0011(10) 0.0054(11) 0.0000(11)
C6 0.0174(14) 0.0235(15) 0.0148(13) 0.0026(11) 0.0011(11) 0.0004(12)
C7 0.0255(16) 0.0206(15) 0.0217(15) 0.0068(12) 0.0064(12) 0.0041(12)
C8 0.0289(16) 0.0173(14) 0.0247(15) -0.0005(12) 0.0104(13) -0.0005(12)
C9 0.0343(19) 0.046(2) 0.0193(16) 0.0080(14) -0.0052(14) 0.0152(16)
O2 0.0281(12) 0.0172(10) 0.0212(11) -0.0017(8) -0.0019(9) 0.0006(9)
C10 0.0312(17) 0.0194(15) 0.0262(16) 0.0009(12) 0.0036(13) 0.0034(13)
O1 0.0258(11) 0.0290(12) 0.0175(10) 0.0041(9) -0.0054(9) 0.0023(9)
Pd2 0.01261(14) 0.01363(14) 0.01313(14) 0.00078(10) 0.00059(11) 0.00229(11)
Br2 0.02325(16) 0.02736(16) 0.01765(15) 0.00335(11) -0.00079(11) 0.01200(12)
N2 0.0165(12) 0.0175(12) 0.0164(12) 0.0013(9) 0.0007(10) 0.0040(10)
C21 0.0174(14) 0.0235(15) 0.0167(13) 0.0018(11) 0.0001(11) -0.0001(12)
C22 0.0162(14) 0.0320(17) 0.0212(15) 0.0079(12) 0.0041(12) 0.0061(12)
C23 0.0151(13) 0.0272(15) 0.0160(14) 0.0038(11) 0.0055(11) 0.0051(12)
C24 0.0187(14) 0.0166(13) 0.0169(13) 0.0000(10) 0.0025(11) -0.0001(11)
C25 0.0190(14) 0.0156(13) 0.0158(13) 0.0003(10) 0.0054(11) 0.0015(11)
C26 0.0197(14) 0.0209(14) 0.0151(13) -0.0018(11) 0.0045(11) 0.0003(12)
C27 0.0353(18) 0.0136(14) 0.0230(15) -0.0028(11) 0.0083(13) -0.0013(13)
C28 0.0313(17) 0.0183(14) 0.0237(15) 0.0043(12) 0.0084(13) 0.0084(13)
C29 0.0314(17) 0.0141(14) 0.0274(16) 0.0009(12) -0.0034(13) -0.0002(12)
O3 0.0270(11) 0.0146(10) 0.0190(10) -0.0003(8) -0.0048(9) 0.0013(8)
C30 0.0320(18) 0.0312(17) 0.0208(15) -0.0086(13) 0.0030(13) -0.0121(14)
O4 0.0253(11) 0.0219(11) 0.0166(10) -0.0042(8) -0.0012(9) -0.0022(9)

loop_
_atom_type_symbol
_atom_type_description
_atom_type_scat_dispersion_real
_atom_type_scat_dispersion_imag
_atom_type_scat_source
C C 0.0033 0.0016 'International Tables Vol C Tables 4.2.6.8 and 6.1.1.4'
H H 0.0000 0.0000 'International Tables Vol C Tables 4.2.6.8 and 6.1.1.4'
N N 0.0061 0.0033 'International Tables Vol C Tables 4.2.6.8 and 6.1.1.4'
O O 0.0106 0.0060 'International Tables Vol C Tables 4.2.6.8 and 6.1.1.4'
Br Br -0.2901 2.4595 'International Tables Vol C Tables 4.2.6.8 and 6.1.1.4'
Pd Pd -0.9988 1.0072 'International Tables Vol C Tables 4.2.6.8 and 6.1.1.4'

loop_
_geom_angle_atom_site_label_1
_geom_angle_atom_site_label_2
_geom_angle_atom_site_label_3
_geom_angle
_geom_angle_site_symmetry_1
_geom_angle_site_symmetry_3
N1 Pd1 N1 180.0 2_775 .
N1 Pd1 Br1 89.33(7) 2_775 2_775
N1 Pd1 Br1 90.67(7) . 2_775
N1 Pd1 Br1 90.67(7) 2_775 .
N1 Pd1 Br1 89.33(7) . .
Br1 Pd1 Br1 180.0 2_775 .
C1 N1 Pd1 114.88(18) . .
N1 C1 C2 111.5(2) . .
C3 C2 C1 112.2(2) . .
C8 C3 C4 118.7(3) . .
C8 C3 C2 121.0(3) . .
C4 C3 C2 120.2(3) . .
C5 C4 C3 121.2(3) . .
O2 C5 C4 125.4(3) . .
O2 C5 C6 115.1(2) . .
C4 C5 C6 119.5(3) . .
O1 C6 C7 125.5(3) . .
O1 C6 C5 115.3(3) . .
C7 C6 C5 119.3(3) . .
C6 C7 C8 120.4(3) . .
C3 C8 C7 120.8(3) . .
C5 O2 C10 116.6(2) . .
C6 O1 C9 116.5(2) . .
N2 Pd2 N2 180.0 . 2_665
N2 Pd2 Br2 88.73(7) . .
N2 Pd2 Br2 91.27(7) 2_665 .
N2 Pd2 Br2 91.27(7) . 2_665
N2 Pd2 Br2 88.73(7) 2_665 2_665
Br2 Pd2 Br2 180.000(13) . 2_665
C21 N2 Pd2 115.68(18) . .
N2 C21 C22 111.0(2) . .
C23 C22 C21 111.5(2) . .
C28 C23 C24 118.1(3) . .
C28 C23 C22 122.1(3) . .
C24 C23 C22 119.7(3) . .
C25 C24 C23 121.2(3) . .
O3 C25 C24 125.2(2) . .
O3 C25 C26 114.8(2) . .
C24 C25 C26 120.0(3) . .
O4 C26 C27 125.6(3) . .
O4 C26 C25 115.6(3) . .
C27 C26 C25 118.7(3) . .
C26 C27 C28 120.4(3) . .
C23 C28 C27 121.5(3) . .
C25 O3 C29 116.0(2) . .
C26 O4 C30 116.4(2) . .

loop_
_geom_bond_atom_site_label_1
_geom_bond_atom_site_label_2
_geom_bond_distance
_geom_bond_site_symmetry_2
Pd1 N1 2.029(2) 2_775
Pd1 N1 2.029(2) .
Pd1 Br1 2.4213(3) 2_775
Pd1 Br1 2.4213(3) .
N1 C1 1.480(4) .
C1 C2 1.536(4) .
C2 C3 1.507(4) .
C3 C8 1.378(4) .
C3 C4 1.401(4) .
C4 C5 1.381(4) .
C5 O2 1.363(3) .
C5 C6 1.412(4) .
C6 O1 1.362(3) .
C6 C7 1.380(4) .
C7 C8 1.396(4) .
C9 O1 1.433(4) .
O2 C10 1.427(4) .
Pd2 N2 2.030(2) .
Pd2 N2 2.030(2) 2_665
Pd2 Br2 2.4276(3) .
Pd2 Br2 2.4276(3) 2_665
N2 C21 1.484(4) .
C21 C22 1.536(4) .
C22 C23 1.508(4) .
C23 C28 1.378(4) .
C23 C24 1.403(4) .
C24 C25 1.376(4) .
C25 O3 1.361(3) .
C25 C26 1.416(4) .
C26 O4 1.362(4) .
C26 C27 1.380(4) .
C27 C28 1.393(4) .
C29 O3 1.427(3) .
C30 O4 1.440(3) .

loop_
_geom_hbond_atom_site_label_D
_geom_hbond_atom_site_label_H
_geom_hbond_atom_site_label_A
_geom_hbond_distance_DH
_geom_hbond_distance_HA
_geom_hbond_distance_DA
_geom_hbond_angle_DHA
_geom_hbond_site_symmetry_A
N1 H01B Br2 0.84(2) 2.76(2) 3.536(2) 155(3) 1_565
N2 H02B Br1 0.83(2) 2.75(2) 3.549(3) 161(3) 1_455
C30 H30B O2 0.98 2.51 3.288(4) 136.3 2_776
